data_8101983
loop_
_publ_author_name
'Ernst, R. D.'
'Basta, R.'
'Arif, A. M.'

_publ_section_title
;
Crystal structure of bis(6,6-dimethylcyclohexadienyl)vanadium, V(C~8~H~11~)
~2~
;
_journal_issue 3
_journal_name_full 'Zeitschrift f\"ur Kristallographie - New Crystal Structures'
_journal_page_first 289
_journal_page_last 290
_journal_volume 221
_journal_year 2006
_chemical_formula_structural V(C8H11)2
_chemical_formula_sum 'C16 H22 V'
_chemical_formula_weight 265.28
_chemical_name_systematic
;
bis(6,6-dimethylcyclohexadienyl)vanadium
;
_space_group_IT_number 14
_symmetry_cell_setting monoclinic
_symmetry_space_group_name_Hall '-P 2yab'
_symmetry_space_group_name_H-M 'P 1 21/a 1'
_atom_sites_solution_hydrogens geom
_atom_sites_solution_primary direct
_atom_sites_solution_secondary difmap
_audit_creation_method SHELXL-97
_cell_angle_alpha 90.00
_cell_angle_beta 104.8223(16)
_cell_angle_gamma 90.00
_cell_formula_units_Z 4
_cell_length_a 12.1600(3)
_cell_length_b 9.0848(3)
_cell_length_c 13.2123(4)
_cell_measurement_temperature 200.00(10)
_cell_volume 1411.01(7)
_computing_cell_refinement DENZO-SMN
_computing_data_collection 'Nonius COLLECT'
_computing_data_reduction DENZO-SMN
_computing_molecular_graphics 'WinGX, Ortep3'
_computing_structure_refinement 'SHELXL-97 (Sheldrick, 1997)'
_computing_structure_solution SIR97
_diffrn_ambient_temperature 200.00(10)
_diffrn_measured_fraction_theta_max 0.982
_diffrn_measurement_device_type 'Nonius KappaCCD'
_diffrn_measurement_method phi
_diffrn_radiation_monochromator graphite
_diffrn_radiation_source 'fine-focus sealed tube'
_diffrn_radiation_type MoK\a
_diffrn_radiation_wavelength 0.71073
_diffrn_reflns_av_R_equivalents 0.0252
_diffrn_reflns_av_sigmaI/netI 0.0507
_diffrn_reflns_limit_h_max 18
_diffrn_reflns_limit_h_min -18
_diffrn_reflns_limit_k_max 13
_diffrn_reflns_limit_k_min -12
_diffrn_reflns_limit_l_max 19
_diffrn_reflns_limit_l_min -20
_diffrn_reflns_number 7804
_diffrn_reflns_theta_max 32.59
_diffrn_reflns_theta_min 2.83
_exptl_absorpt_coefficient_mu 0.680
_exptl_absorpt_correction_type SCALEPACK
_exptl_crystal_colour 'dark purple'
_exptl_crystal_density_diffrn 1.249
_exptl_crystal_density_method 'not measured'
_exptl_crystal_description prism
_exptl_crystal_F_000 564
_exptl_crystal_size_max 0.33
_exptl_crystal_size_mid 0.30
_exptl_crystal_size_min 0.23
_refine_diff_density_max 0.505
_refine_diff_density_min -0.348
_refine_diff_density_rms 0.057
_refine_ls_extinction_coef 0.010(2)
_refine_ls_extinction_expression Fc^*^=kFc[1+0.001xFc^2^\l^3^/sin(2\q)]^-1/4^
_refine_ls_extinction_method SHELXL
_refine_ls_goodness_of_fit_ref 1.034
_refine_ls_hydrogen_treatment mixed
_refine_ls_matrix_type full
_refine_ls_number_parameters 199
_refine_ls_number_reflns 5049
_refine_ls_number_restraints 0
_refine_ls_restrained_S_all 1.034
_refine_ls_R_factor_all 0.0741
_refine_ls_R_factor_gt 0.0464
_refine_ls_shift/su_max 0.001
_refine_ls_shift/su_mean 0.000
_refine_ls_structure_factor_coef Fsqd
_refine_ls_weighting_details 'calc w=1/[\s^2^(Fo^2^)+(0.0320P)^2^+0.6982P] where P=(Fo^2^+2Fc^2^)/3'
_refine_ls_weighting_scheme calc
_refine_ls_wR_factor_gt 0.0976
_refine_ls_wR_factor_ref 0.1098
_reflns_number_gt 3696
_reflns_number_total 5049
_reflns_threshold_expression >2sigma(I)
_cod_data_source_file 1267-1794.cff
_cod_data_source_block shelxl
_cod_depositor_comments
;
The following automatic conversions were performed:

'_cell_measurement_temperature' value '200(0.1)' was changed to
'200.00(10)' - precision was
estimated.

'_diffrn_ambient_temperature' value '200(0.1)' was
changed to '200.00(10)' - precision was estimated.

Automatic conversion script
Id: cif_fix_values 1569 2011-02-09 13:29:24Z adriana 
;
_cod_original_sg_symbol_H-M P12(1)/a1
_cod_database_code 8101983

loop_
_symmetry_equiv_pos_as_xyz
'x, y, z'
'-x+1/2, y+1/2, -z'
'-x, -y, -z'
'x-1/2, -y-1/2, z'

loop_
_atom_site_label
_atom_site_type_symbol
_atom_site_fract_x
_atom_site_fract_y
_atom_site_fract_z
_atom_site_U_iso_or_equiv
_atom_site_adp_type
_atom_site_occupancy
_atom_site_symmetry_multiplicity
_atom_site_Wyckoff_symbol
_atom_site_calc_flag
_atom_site_refinement_flags
_atom_site_disorder_assembly
_atom_site_disorder_group
V V 0.26598(2) 0.95894(3) 0.72638(2) 0.02832(10) Uani 1 4 e d . . .
C1 C 0.15729(17) 1.1379(2) 0.75133(15) 0.0409(4) Uani 1 4 e d . . .
H1 H 0.155(2) 1.178(3) 0.813(2) 0.065(7) Uiso 1 4 e d . . .
C2 C 0.08637(16) 1.0217(3) 0.70799(19) 0.0507(6) Uani 1 4 e d . . .
H2 H 0.041(2) 0.975(3) 0.7440(19) 0.057(7) Uiso 1 4 e d . . .
C3 C 0.09479(19) 0.9569(3) 0.61420(18) 0.0563(6) Uani 1 4 e d . . .
H3 H 0.051(2) 0.869(3) 0.591(2) 0.088(9) Uiso 1 4 e d . . .
C4 C 0.1741(2) 1.0084(2) 0.56331(15) 0.0499(5) Uani 1 4 e d . . .
H4 H 0.185(2) 0.952(3) 0.508(2) 0.075(8) Uiso 1 4 e d . . .
C5 C 0.24640(16) 1.1238(2) 0.60583(13) 0.0363(4) Uani 1 4 e d . . .
H5 H 0.3076(18) 1.157(2) 0.5771(17) 0.048(6) Uiso 1 4 e d . . .
C6 C 0.20846(16) 1.23260(19) 0.67792(14) 0.0360(4) Uani 1 4 e d . . .
C7 C 0.1165(2) 1.3370(2) 0.61308(18) 0.0572(6) Uani 1 4 e d . . .
H7A H 0.0930 1.4070 0.6600 0.086 Uiso 1 4 e calc R . .
H7B H 0.0505 1.2792 0.5757 0.086 Uiso 1 4 e calc R . .
H7C H 0.1476 1.3909 0.5624 0.086 Uiso 1 4 e calc R . .
C8 C 0.3078(2) 1.3226(2) 0.74033(19) 0.0645(7) Uani 1 4 e d . . .
H8A H 0.3657 1.2565 0.7819 0.097 Uiso 1 4 e calc R . .
H8B H 0.2813 1.3897 0.7871 0.097 Uiso 1 4 e calc R . .
H8C H 0.3407 1.3796 0.6923 0.097 Uiso 1 4 e calc R . .
C1' C 0.39444(15) 0.9420(2) 0.87490(15) 0.0389(4) Uani 1 4 e d . . .
H1' H 0.4113(19) 1.013(3) 0.9281(18) 0.054(7) Uiso 1 4 e d . . .
C2' C 0.45244(16) 0.9435(3) 0.79821(19) 0.0509(5) Uani 1 4 e d . . .
H2' H 0.506(2) 1.029(3) 0.790(2) 0.070(8) Uiso 1 4 e d . . .
C3' C 0.4262(2) 0.8446(3) 0.7174(2) 0.0585(6) Uani 1 4 e d . . .
H3' H 0.459(3) 0.851(3) 0.657(3) 0.099(10) Uiso 1 4 e d . . .
C4' C 0.3380(3) 0.7419(3) 0.70911(18) 0.0617(7) Uani 1 4 e d . . .
H4' H 0.303(3) 0.692(3) 0.663(2) 0.091(10) Uiso 1 4 e d . . .
C5' C 0.27585(19) 0.7398(2) 0.78814(17) 0.0453(5) Uani 1 4 e d . . .
H5' H 0.2166(19) 0.684(3) 0.7839(18) 0.056(7) Uiso 1 4 e d . . .
C6' C 0.33615(14) 0.7996(2) 0.89591(14) 0.0349(4) Uani 1 4 e d . . .
C7' C 0.42537(17) 0.6884(2) 0.95463(18) 0.0527(5) Uani 1 4 e d . . .
H7D H 0.3876 0.5959 0.9639 0.079 Uiso 1 4 e calc R . .
H7E H 0.4642 0.7285 1.0233 0.079 Uiso 1 4 e calc R . .
H7F H 0.4811 0.6699 0.9140 0.079 Uiso 1 4 e calc R . .
C8' C 0.2525(2) 0.8321(3) 0.96105(18) 0.0569(6) Uani 1 4 e d . . .
H8D H 0.1939 0.9000 0.9227 0.085 Uiso 1 4 e calc R . .
H8E H 0.2930 0.8771 1.0276 0.085 Uiso 1 4 e calc R . .
H8F H 0.2168 0.7402 0.9749 0.085 Uiso 1 4 e calc R . .

loop_
_atom_site_aniso_label
_atom_site_aniso_U_11
_atom_site_aniso_U_22
_atom_site_aniso_U_33
_atom_site_aniso_U_23
_atom_site_aniso_U_13
_atom_site_aniso_U_12
V 0.02941(15) 0.02844(14) 0.02511(14) -0.00156(10) 0.00330(10) 0.00220(11)
C1 0.0496(10) 0.0439(10) 0.0351(9) 0.0084(8) 0.0218(8) 0.0162(8)
C2 0.0249(8) 0.0611(13) 0.0646(14) 0.0309(11) 0.0089(8) 0.0026(8)
C3 0.0464(11) 0.0519(12) 0.0524(12) 0.0105(10) -0.0205(10) -0.0131(10)
C4 0.0714(14) 0.0440(10) 0.0251(8) -0.0026(8) -0.0043(9) 0.0084(10)
C5 0.0408(9) 0.0409(9) 0.0305(8) 0.0061(7) 0.0151(7) 0.0087(8)
C6 0.0464(9) 0.0302(8) 0.0328(8) 0.0034(7) 0.0128(7) 0.0038(7)
C7 0.0744(15) 0.0492(12) 0.0557(13) 0.0180(10) 0.0304(12) 0.0278(11)
C8 0.0940(19) 0.0369(10) 0.0552(13) 0.0024(10) 0.0055(12) -0.0179(12)
C1' 0.0303(8) 0.0449(10) 0.0355(9) 0.0072(8) -0.0025(7) -0.0050(7)
C2' 0.0295(8) 0.0645(14) 0.0598(13) 0.0226(11) 0.0134(8) 0.0085(9)
C3' 0.0573(13) 0.0634(15) 0.0644(14) 0.0214(12) 0.0328(12) 0.0289(12)
C4' 0.0907(19) 0.0428(11) 0.0432(11) -0.0087(10) 0.0020(12) 0.0315(13)
C5' 0.0494(11) 0.0281(8) 0.0505(11) 0.0032(8) -0.0019(9) -0.0012(8)
C6' 0.0312(8) 0.0365(8) 0.0361(8) 0.0085(7) 0.0068(7) 0.0021(7)
C7' 0.0438(10) 0.0565(12) 0.0557(12) 0.0246(10) 0.0087(9) 0.0127(10)
C8' 0.0607(13) 0.0653(14) 0.0528(12) 0.0214(11) 0.0296(11) 0.0165(11)

loop_
_atom_type_symbol
_atom_type_description
_atom_type_scat_dispersion_real
_atom_type_scat_dispersion_imag
_atom_type_scat_source
C C 0.0033 0.0016 'International Tables Vol C Tables 4.2.6.8 and 6.1.1.4'
H H 0.0000 0.0000 'International Tables Vol C Tables 4.2.6.8 and 6.1.1.4'
V V 0.3005 0.5294 'International Tables Vol C Tables 4.2.6.8 and 6.1.1.4'

loop_
_geom_angle_atom_site_label_1
_geom_angle_atom_site_label_2
_geom_angle_atom_site_label_3
_geom_angle
_geom_angle_site_symmetry_1
_geom_angle_site_symmetry_3
_geom_angle_publ_flag
C5' V C5 155.77(8) . . ?
C5' V C1 127.90(8) . . ?
C5 V C1 68.63(7) . . ?
C5' V C1' 68.54(8) . . ?
C5 V C1' 129.28(7) . . ?
C1 V C1' 103.88(8) . . ?
C5' V C4' 38.69(10) . . ?
C5 V C4' 121.31(8) . . ?
C1 V C4' 164.39(11) . . ?
C1' V C4' 79.45(9) . . ?
C5' V C4 121.76(8) . . ?
C5 V C4 37.20(8) . . ?
C1 V C4 79.64(8) . . ?
C1' V C4 164.15(9) . . ?
C4' V C4 101.38(9) . . ?
C5' V C2 103.83(8) . . ?
C5 V C2 79.64(7) . . ?
C1 V C2 36.99(9) . . ?
C1' V C2 125.31(9) . . ?
C4' V C2 129.07(11) . . ?
C4 V C2 66.46(9) . . ?
C5' V C3 101.40(8) . . ?
C5 V C3 66.78(8) . . ?
C1 V C3 66.77(9) . . ?
C1' V C3 158.81(9) . . ?
C4' V C3 104.70(10) . . ?
C4 V C3 36.58(9) . . ?
C2 V C3 36.77(10) . . ?
C5' V C2' 80.07(8) . . ?
C5 V C2' 105.47(8) . . ?
C1 V C2' 125.09(9) . . ?
C1' V C2' 36.34(8) . . ?
C4' V C2' 66.28(10) . . ?
C4 V C2' 129.45(9) . . ?
C2 V C2' 158.90(10) . . ?
C3 V C2' 163.78(10) . . ?
C5' V C3' 67.93(9) . . ?
C5 V C3' 102.51(8) . . ?
C1 V C3' 157.97(10) . . ?
C1' V C3' 65.26(9) . . ?
C4' V C3' 36.95(11) . . ?
C4 V C3' 105.85(9) . . ?
C2 V C3' 164.46(11) . . ?
C3 V C3' 129.77(11) . . ?
C2' V C3' 35.71(10) . . ?
C2 C1 C6 118.18(17) . . ?
C2 C1 V 72.93(12) . . ?
C6 C1 V 87.88(10) . . ?
C1 C2 C3 120.39(19) . . ?
C1 C2 V 70.08(10) . . ?
C3 C2 V 72.22(12) . . ?
C4 C3 C2 120.3(2) . . ?
C4 C3 V 70.89(12) . . ?
C2 C3 V 71.01(11) . . ?
C3 C4 C5 120.2(2) . . ?
C3 C4 V 72.53(11) . . ?
C5 C4 V 69.45(10) . . ?
C4 C5 C6 118.71(18) . . ?
C4 C5 V 73.35(11) . . ?
C6 C5 V 89.01(10) . . ?
C8 C6 C5 111.29(18) . . ?
C8 C6 C1 110.63(16) . . ?
C5 C6 C1 105.47(14) . . ?
C8 C6 C7 109.49(18) . . ?
C5 C6 C7 110.06(15) . . ?
C1 C6 C7 109.83(16) . . ?
C2' C1' C6' 119.31(19) . . ?
C2' C1' V 73.75(11) . . ?
C6' C1' V 87.96(10) . . ?
C3' C2' C1' 120.5(2) . . ?
C3' C2' V 72.54(13) . . ?
C1' C2' V 69.91(10) . . ?
C2' C3' C4' 121.2(2) . . ?
C2' C3' V 71.74(12) . . ?
C4' C3' V 69.80(12) . . ?
C3' C4' C5' 119.0(2) . . ?
C3' C4' V 73.26(13) . . ?
C5' C4' V 68.80(11) . . ?
C4' C5' C6' 117.2(2) . . ?
C4' C5' V 72.51(12) . . ?
C6' C5' V 89.49(11) . . ?
C8' C6' C5' 111.49(17) . . ?
C8' C6' C1' 110.23(17) . . ?
C5' C6' C1' 105.40(15) . . ?
C8' C6' C7' 109.24(16) . . ?
C5' C6' C7' 110.18(16) . . ?
C1' C6' C7' 110.25(15) . . ?

loop_
_geom_bond_atom_site_label_1
_geom_bond_atom_site_label_2
_geom_bond_distance
_geom_bond_site_symmetry_2
_geom_bond_publ_flag
V C5' 2.1432(19) . ?
V C5 2.1545(17) . ?
V C1 2.1733(18) . ?
V C1' 2.1786(17) . ?
V C4' 2.192(2) . ?
V C4 2.2045(19) . ?
V C2 2.2097(19) . ?
V C3 2.2253(19) . ?
V C2' 2.227(2) . ?
V C3' 2.237(2) . ?
C1 C2 1.391(3) . ?
C1 C6 1.541(2) . ?
C2 C3 1.399(4) . ?
C3 C4 1.390(4) . ?
C4 C5 1.391(3) . ?
C5 C6 1.524(2) . ?
C6 C8 1.516(3) . ?
C6 C7 1.547(3) . ?
C1' C2' 1.375(3) . ?
C1' C6' 1.534(3) . ?
C2' C3' 1.369(4) . ?
C3' C4' 1.404(4) . ?
C4' C5' 1.437(4) . ?
C5' C6' 1.525(3) . ?
C6' C8' 1.520(3) . ?
C6' C7' 1.540(2) . ?

loop_
_geom_torsion_atom_site_label_1
_geom_torsion_atom_site_label_2
_geom_torsion_atom_site_label_3
_geom_torsion_atom_site_label_4
_geom_torsion
_geom_torsion_site_symmetry_1
_geom_torsion_site_symmetry_2
_geom_torsion_site_symmetry_3
_geom_torsion_site_symmetry_4
_geom_torsion_publ_flag
C6 C1 C2 C3 24.1(3) . . . . ?
C1 C2 C3 C4 -0.1(3) . . . . ?
C2 C3 C4 C5 0.6(3) . . . . ?
C3 C4 C5 C6 -25.5(3) . . . . ?
C4 C5 C6 C8 163.86(17) . . . . ?
C4 C5 C6 C1 43.8(2) . . . . ?
C4 C5 C6 C7 -74.6(2) . . . . ?
C2 C1 C6 C8 -163.49(19) . . . . ?
C2 C1 C6 C5 -43.0(2) . . . . ?
C2 C1 C6 C7 75.5(2) . . . . ?
C6' C1' C2' C3' 24.0(3) . . . . ?
C1' C2' C3' C4' 1.6(3) . . . . ?
C2' C3' C4' C5' -1.0(3) . . . . ?
C3' C4' C5' C6' -24.7(3) . . . . ?
C4' C5' C6' C8' 163.55(17) . . . . ?
C4' C5' C6' C1' 43.9(2) . . . . ?
C4' C5' C6' C7' -75.0(2) . . . . ?
C2' C1' C6' C8' -164.91(17) . . . . ?
C2' C1' C6' C5' -44.5(2) . . . . ?
C2' C1' C6' C7' 74.4(2) . . . . ?
